data_7234245
loop_
_publ_author_name
'Madayanad Suresh Subeesh'
'Kanagaraj Shanmugasundaram'
'Chozhidakath Damodharan Sunesh'
'Yong Sun Won'
'Youngson Choe'

_publ_section_title
;
 Utilization of a phenanthroimidazole based fluorophore in light-emitting
 electrochemical cells
;
_journal_name_full 'Journal of Materials Chemistry C'
_journal_page_first 4683
_journal_page_last 4687
_journal_paper_doi 10.1039/C5TC00151J
_journal_volume 3
_journal_year 2015
_chemical_formula_sum 'C31 H18 N2'
_chemical_formula_weight 418.47
_chemical_name_common PYPN
_chemical_name_systematic 2-(pyren-1-yl)-1H-phenanthro[9,10-d]imidazole
_space_group_IT_number 148
_space_group_name_Hall '-R 3'
_space_group_name_H-M_alt 'R -3 :H'
_symmetry_cell_setting rhombohedral
_symmetry_space_group_name_H-M 'R -3 :H'
_atom_sites_solution_hydrogens geom
_atom_sites_solution_primary direct
_atom_sites_solution_secondary difmap
_cell_angle_alpha 90.00
_cell_angle_beta 90.00
_cell_angle_gamma 120.00
_cell_formula_units_Z 18
_cell_length_a 24.4661(10)
_cell_length_b 24.4661(10)
_cell_length_c 20.545(2)
_cell_measurement_reflns_used 1751
_cell_measurement_temperature 173(2)
_cell_measurement_theta_max 24.08
_cell_measurement_theta_min 2.73
_cell_volume 10650.4(12)
_computing_cell_refinement 'Bruker AEPX2'
_computing_data_collection 'Bruker AEPX2'
_computing_data_reduction 'Bruker AEPX2'
_computing_molecular_graphics 'Bruker SHELXTL'
_computing_publication_material 'Bruker SHELXTL'
_computing_structure_refinement 'SHELXL-97 (Sheldrick, 2008)'
_computing_structure_solution 'SHELXS-97 (Sheldrick, 2008)'
_diffrn_ambient_temperature 173(2)
_diffrn_measured_fraction_theta_full 0.996
_diffrn_measured_fraction_theta_max 0.996
_diffrn_measurement_device_type 'Bruker Breeze CCD'
_diffrn_measurement_method 'phi and omega scans'
_diffrn_radiation_monochromator graphite
_diffrn_radiation_source 'fine-focus sealed tube'
_diffrn_radiation_type MoK\a
_diffrn_radiation_wavelength 0.71073
_diffrn_reflns_av_R_equivalents 0.0684
_diffrn_reflns_av_unetI/netI 0.1047
_diffrn_reflns_limit_h_max 26
_diffrn_reflns_limit_h_min -30
_diffrn_reflns_limit_k_max 30
_diffrn_reflns_limit_k_min -25
_diffrn_reflns_limit_l_max 25
_diffrn_reflns_limit_l_min -25
_diffrn_reflns_number 17254
_diffrn_reflns_theta_full 26.00
_diffrn_reflns_theta_max 26.00
_diffrn_reflns_theta_min 1.38
_exptl_absorpt_coefficient_mu 0.069
_exptl_absorpt_correction_T_max 0.9877
_exptl_absorpt_correction_T_min 0.9857
_exptl_absorpt_correction_type multi-scan
_exptl_absorpt_process_details sadabs
_exptl_crystal_colour colorless
_exptl_crystal_density_diffrn 1.174
_exptl_crystal_density_method 'not measured'
_exptl_crystal_description block
_exptl_crystal_F_000 3924
_exptl_crystal_recrystallization_method 'Re-crystallisation from solvent: Ether/THF'
_exptl_crystal_size_max 0.21
_exptl_crystal_size_mid 0.20
_exptl_crystal_size_min 0.18
_refine_diff_density_max 0.240
_refine_diff_density_min -0.218
_refine_diff_density_rms 0.051
_refine_ls_extinction_method none
_refine_ls_goodness_of_fit_ref 1.040
_refine_ls_hydrogen_treatment constr
_refine_ls_matrix_type full
_refine_ls_number_parameters 298
_refine_ls_number_reflns 4637
_refine_ls_number_restraints 0
_refine_ls_restrained_S_all 1.040
_refine_ls_R_factor_all 0.1547
_refine_ls_R_factor_gt 0.0735
_refine_ls_shift/su_max 0.000
_refine_ls_shift/su_mean 0.000
_refine_ls_structure_factor_coef Fsqd
_refine_ls_weighting_details 'calc w=1/[\s^2^(Fo^2^)+(0.0915P)^2^+0.0000P] where P=(Fo^2^+2Fc^2^)/3'
_refine_ls_weighting_scheme calc
_refine_ls_wR_factor_gt 0.1903
_refine_ls_wR_factor_ref 0.2145
_reflns_number_gt 2130
_reflns_number_total 4637
_reflns_threshold_expression >2sigma(I)
_cod_data_source_file J-Mater-Chem-C-2015-3-4683.cif
_cod_data_source_block 1
_cod_depositor_comments
;
The following automatic conversions were performed:

data item '_symmetry_cell_setting' value 'Rhombohedral' was changed
to 'rhombohedral' in accordance with the built-in table derived from
the CIF Core dictionary named 'cif_core.dic' version 2.4.5 last
updated on 2014-11-21.

Automatic conversion script
Id: cif_fix_values 6909 2019-04-08 15:41:33Z antanas 
;
_cod_original_cell_volume 10650.6(14)
_cod_original_sg_symbol_H-M R-3
_cod_database_code 7234245

loop_
_symmetry_equiv_pos_as_xyz
'x, y, z'
'-y, x-y, z'
'-x+y, -x, z'
'x+2/3, y+1/3, z+1/3'
'-y+2/3, x-y+1/3, z+1/3'
'-x+y+2/3, -x+1/3, z+1/3'
'x+1/3, y+2/3, z+2/3'
'-y+1/3, x-y+2/3, z+2/3'
'-x+y+1/3, -x+2/3, z+2/3'
'-x, -y, -z'
'y, -x+y, -z'
'x-y, x, -z'
'-x+2/3, -y+1/3, -z+1/3'
'y+2/3, -x+y+1/3, -z+1/3'
'x-y+2/3, x+1/3, -z+1/3'
'-x+1/3, -y+2/3, -z+2/3'
'y+1/3, -x+y+2/3, -z+2/3'
'x-y+1/3, x+2/3, -z+2/3'

loop_
_atom_site_label
_atom_site_type_symbol
_atom_site_fract_x
_atom_site_fract_y
_atom_site_fract_z
_atom_site_U_iso_or_equiv
_atom_site_adp_type
_atom_site_occupancy
_atom_site_symmetry_multiplicity
_atom_site_calc_flag
_atom_site_refinement_flags
_atom_site_disorder_assembly
_atom_site_disorder_group
N1 N 0.15977(12) 0.19725(11) -0.03824(11) 0.0548(7) Uani 1 1 d . . .
H1A H 0.1307 0.2083 -0.0358 0.066 Uiso 1 1 calc R . .
N2 N 0.22469(12) 0.16228(12) -0.00865(12) 0.0543(7) Uani 1 1 d . . .
C1 C 0.15100(15) 0.16153(15) 0.07620(15) 0.0504(8) Uani 1 1 d . . .
C2 C 0.18843(15) 0.19275(15) 0.13083(15) 0.0518(8) Uani 1 1 d . . .
C3 C 0.16009(15) 0.17965(15) 0.19292(15) 0.0514(8) Uani 1 1 d . . .
C4 C 0.09465(16) 0.13537(16) 0.20026(16) 0.0585(9) Uani 1 1 d . . .
C5 C 0.05925(16) 0.10600(15) 0.14480(17) 0.0614(9) Uani 1 1 d . . .
H5A H 0.0155 0.0765 0.1488 0.074 Uiso 1 1 calc R . .
C6 C 0.08691(17) 0.11923(15) 0.08443(16) 0.0585(9) Uani 1 1 d . . .
H6A H 0.0617 0.0990 0.0473 0.070 Uiso 1 1 calc R . .
C7 C 0.25466(15) 0.23931(15) 0.12555(16) 0.0552(9) Uani 1 1 d . . .
H7A H 0.2747 0.2492 0.0842 0.066 Uiso 1 1 calc R . .
C8 C 0.28791(16) 0.26853(16) 0.17907(16) 0.0615(9) Uani 1 1 d . . .
H8A H 0.3312 0.2993 0.1741 0.074 Uiso 1 1 calc R . .
C9 C 0.26199(16) 0.25608(16) 0.24242(16) 0.0571(9) Uani 1 1 d . . .
C10 C 0.19708(16) 0.21059(15) 0.24942(15) 0.0555(9) Uani 1 1 d . . .
C11 C 0.16864(19) 0.19643(17) 0.31194(16) 0.0651(10) Uani 1 1 d . . .
C12 C 0.1033(2) 0.15237(19) 0.31738(18) 0.0768(11) Uani 1 1 d . . .
H12A H 0.0840 0.1434 0.3591 0.092 Uiso 1 1 calc R . .
C13 C 0.06763(18) 0.12283(17) 0.26450(19) 0.0747(11) Uani 1 1 d . . .
H13A H 0.0240 0.0933 0.2699 0.090 Uiso 1 1 calc R . .
C14 C 0.29655(18) 0.28595(17) 0.29807(18) 0.0705(10) Uani 1 1 d . . .
H14A H 0.3401 0.3164 0.2940 0.085 Uiso 1 1 calc R . .
C15 C 0.2693(2) 0.2725(2) 0.35881(19) 0.0811(12) Uani 1 1 d . . .
H15A H 0.2940 0.2935 0.3960 0.097 Uiso 1 1 calc R . .
C16 C 0.2059(2) 0.2286(2) 0.36585(18) 0.0775(11) Uani 1 1 d . . .
H16A H 0.1874 0.2200 0.4080 0.093 Uiso 1 1 calc R . .
C17 C 0.17921(15) 0.17358(15) 0.01125(15) 0.0530(8) Uani 1 1 d . . .
C18 C 0.19432(14) 0.20059(13) -0.09288(14) 0.0482(8) Uani 1 1 d . . .
C19 C 0.19108(14) 0.22002(14) -0.15773(14) 0.0508(8) Uani 1 1 d . . .
C20 C 0.23054(14) 0.21338(14) -0.20373(15) 0.0507(8) Uani 1 1 d . . .
C21 C 0.27266(14) 0.18979(14) -0.18447(15) 0.0517(8) Uani 1 1 d . . .
C22 C 0.27552(14) 0.17381(13) -0.11890(15) 0.0495(8) Uani 1 1 d . . .
C23 C 0.23408(14) 0.17988(14) -0.07351(14) 0.0492(8) Uani 1 1 d . . .
C24 C 0.15399(15) 0.24626(15) -0.17574(16) 0.0596(9) Uani 1 1 d . . .
H24A H 0.1278 0.2505 -0.1445 0.072 Uiso 1 1 calc R . .
C25 C 0.15551(17) 0.26587(17) -0.23868(18) 0.0730(11) Uani 1 1 d . . .
H25A H 0.1312 0.2848 -0.2505 0.088 Uiso 1 1 calc R . .
C26 C 0.19199(17) 0.25819(17) -0.28465(17) 0.0687(10) Uani 1 1 d . . .
H26A H 0.1915 0.2706 -0.3284 0.082 Uiso 1 1 calc R . .
C27 C 0.22872(16) 0.23308(15) -0.26828(15) 0.0623(9) Uani 1 1 d . . .
H27A H 0.2538 0.2286 -0.3009 0.075 Uiso 1 1 calc R . .
C28 C 0.31076(16) 0.18092(15) -0.22993(16) 0.0600(9) Uani 1 1 d . . .
H28A H 0.3087 0.1896 -0.2747 0.072 Uiso 1 1 calc R . .
C29 C 0.35064(17) 0.16005(16) -0.21052(18) 0.0697(10) Uani 1 1 d . . .
H29A H 0.3761 0.1549 -0.2420 0.084 Uiso 1 1 calc R . .
C30 C 0.35477(17) 0.14615(15) -0.14531(17) 0.0666(10) Uani 1 1 d . . .
H30A H 0.3834 0.1326 -0.1324 0.080 Uiso 1 1 calc R . .
C31 C 0.31672(15) 0.15240(15) -0.10005(16) 0.0568(9) Uani 1 1 d . . .
H31A H 0.3184 0.1421 -0.0558 0.068 Uiso 1 1 calc R . .

loop_
_atom_site_aniso_label
_atom_site_aniso_U_11
_atom_site_aniso_U_22
_atom_site_aniso_U_33
_atom_site_aniso_U_23
_atom_site_aniso_U_13
_atom_site_aniso_U_12
N1 0.0523(17) 0.0616(19) 0.0554(17) 0.0050(13) 0.0044(13) 0.0322(15)
N2 0.0588(19) 0.0566(18) 0.0520(17) -0.0014(12) -0.0059(12) 0.0322(15)
C1 0.048(2) 0.051(2) 0.057(2) 0.0054(15) 0.0025(16) 0.0279(18)
C2 0.048(2) 0.054(2) 0.059(2) 0.0056(15) 0.0000(16) 0.0303(18)
C3 0.050(2) 0.050(2) 0.060(2) 0.0065(15) 0.0052(16) 0.0290(18)
C4 0.056(2) 0.061(2) 0.063(2) 0.0189(17) 0.0107(17) 0.032(2)
C5 0.045(2) 0.052(2) 0.082(3) 0.0127(18) 0.0060(18) 0.0207(18)
C6 0.057(2) 0.051(2) 0.065(2) 0.0056(16) -0.0041(17) 0.025(2)
C7 0.045(2) 0.057(2) 0.064(2) 0.0056(16) 0.0055(16) 0.0259(19)
C8 0.051(2) 0.064(2) 0.072(2) 0.0012(18) -0.0006(18) 0.0311(19)
C9 0.058(3) 0.059(2) 0.063(2) 0.0008(17) -0.0045(17) 0.036(2)
C10 0.060(2) 0.056(2) 0.062(2) 0.0067(16) 0.0034(17) 0.038(2)
C11 0.078(3) 0.071(3) 0.060(2) 0.0117(18) 0.0060(19) 0.046(2)
C12 0.079(3) 0.086(3) 0.066(3) 0.012(2) 0.015(2) 0.042(3)
C13 0.060(3) 0.076(3) 0.087(3) 0.029(2) 0.019(2) 0.033(2)
C14 0.073(3) 0.069(3) 0.077(3) -0.009(2) -0.010(2) 0.042(2)
C15 0.103(4) 0.080(3) 0.071(3) -0.006(2) -0.017(2) 0.054(3)
C16 0.100(3) 0.088(3) 0.057(2) 0.003(2) 0.000(2) 0.057(3)
C17 0.051(2) 0.051(2) 0.059(2) 0.0016(15) -0.0032(16) 0.0266(18)
C18 0.042(2) 0.041(2) 0.057(2) -0.0015(14) -0.0025(15) 0.0171(16)
C19 0.046(2) 0.045(2) 0.052(2) -0.0038(14) -0.0049(15) 0.0149(17)
C20 0.048(2) 0.0397(19) 0.058(2) -0.0040(14) -0.0091(15) 0.0172(17)
C21 0.051(2) 0.039(2) 0.060(2) -0.0018(14) -0.0024(15) 0.0190(17)
C22 0.047(2) 0.0405(19) 0.061(2) -0.0089(14) -0.0070(15) 0.0216(17)
C23 0.051(2) 0.0414(19) 0.053(2) -0.0048(14) -0.0037(15) 0.0216(17)
C24 0.051(2) 0.064(2) 0.068(2) 0.0075(17) 0.0011(16) 0.032(2)
C25 0.057(2) 0.081(3) 0.084(3) 0.019(2) -0.001(2) 0.037(2)
C26 0.069(3) 0.085(3) 0.060(2) 0.0102(19) -0.0032(18) 0.043(2)
C27 0.060(2) 0.065(2) 0.058(2) -0.0034(16) -0.0015(17) 0.028(2)
C28 0.066(2) 0.059(2) 0.058(2) 0.0022(16) 0.0074(17) 0.034(2)
C29 0.071(3) 0.070(3) 0.076(3) -0.0026(19) 0.0117(19) 0.041(2)
C30 0.063(3) 0.066(2) 0.079(3) 0.0005(18) 0.0017(19) 0.038(2)
C31 0.056(2) 0.051(2) 0.063(2) -0.0020(15) -0.0054(16) 0.0268(18)

loop_
_atom_type_symbol
_atom_type_description
_atom_type_scat_dispersion_real
_atom_type_scat_dispersion_imag
_atom_type_scat_source
C C 0.0033 0.0016 'International Tables Vol C Tables 4.2.6.8 and 6.1.1.4'
H H 0.0000 0.0000 'International Tables Vol C Tables 4.2.6.8 and 6.1.1.4'
N N 0.0061 0.0033 'International Tables Vol C Tables 4.2.6.8 and 6.1.1.4'

loop_
_geom_angle_atom_site_label_1
_geom_angle_atom_site_label_2
_geom_angle_atom_site_label_3
_geom_angle
_geom_angle_site_symmetry_1
_geom_angle_site_symmetry_3
C17 N1 C18 107.3(3) . .
C17 N1 H1A 126.4 . .
C18 N1 H1A 126.4 . .
C17 N2 C23 104.8(2) . .
C6 C1 C2 119.5(3) . .
C6 C1 C17 120.2(3) . .
C2 C1 C17 120.3(3) . .
C1 C2 C3 119.0(3) . .
C1 C2 C7 122.4(3) . .
C3 C2 C7 118.5(3) . .
C2 C3 C4 120.5(3) . .
C2 C3 C10 120.3(3) . .
C4 C3 C10 119.3(3) . .
C5 C4 C3 118.6(3) . .
C5 C4 C13 122.6(3) . .
C3 C4 C13 118.8(3) . .
C6 C5 C4 120.8(3) . .
C6 C5 H5A 119.6 . .
C4 C5 H5A 119.6 . .
C5 C6 C1 121.7(3) . .
C5 C6 H6A 119.2 . .
C1 C6 H6A 119.2 . .
C8 C7 C2 120.0(3) . .
C8 C7 H7A 120.0 . .
C2 C7 H7A 120.0 . .
C7 C8 C9 123.6(3) . .
C7 C8 H8A 118.2 . .
C9 C8 H8A 118.2 . .
C14 C9 C8 123.6(4) . .
C14 C9 C10 118.4(3) . .
C8 C9 C10 117.9(3) . .
C11 C10 C9 120.2(3) . .
C11 C10 C3 120.1(3) . .
C9 C10 C3 119.7(3) . .
C16 C11 C12 122.4(4) . .
C16 C11 C10 118.5(4) . .
C12 C11 C10 119.1(3) . .
C13 C12 C11 121.6(4) . .
C13 C12 H12A 119.2 . .
C11 C12 H12A 119.2 . .
C12 C13 C4 121.2(4) . .
C12 C13 H13A 119.4 . .
C4 C13 H13A 119.4 . .
C15 C14 C9 121.7(4) . .
C15 C14 H14A 119.2 . .
C9 C14 H14A 119.2 . .
C14 C15 C16 120.1(4) . .
C14 C15 H15A 119.9 . .
C16 C15 H15A 119.9 . .
C15 C16 C11 121.1(4) . .
C15 C16 H16A 119.5 . .
C11 C16 H16A 119.5 . .
N2 C17 N1 111.2(3) . .
N2 C17 C1 126.5(3) . .
N1 C17 C1 122.3(3) . .
C23 C18 N1 105.7(3) . .
C23 C18 C19 124.4(3) . .
N1 C18 C19 130.0(3) . .
C24 C19 C20 120.8(3) . .
C24 C19 C18 123.7(3) . .
C20 C19 C18 115.4(3) . .
C19 C20 C27 116.5(3) . .
C19 C20 C21 121.2(3) . .
C27 C20 C21 122.3(3) . .
C28 C21 C22 117.4(3) . .
C28 C21 C20 122.1(3) . .
C22 C21 C20 120.5(3) . .
C31 C22 C21 120.7(3) . .
C31 C22 C23 122.3(3) . .
C21 C22 C23 117.0(3) . .
C18 C23 N2 111.0(3) . .
C18 C23 C22 121.3(3) . .
N2 C23 C22 127.4(3) . .
C25 C24 C19 119.9(3) . .
C25 C24 H24A 120.0 . .
C19 C24 H24A 120.0 . .
C24 C25 C26 120.3(3) . .
C24 C25 H25A 119.8 . .
C26 C25 H25A 119.8 . .
C27 C26 C25 120.8(3) . .
C27 C26 H26A 119.6 . .
C25 C26 H26A 119.6 . .
C26 C27 C20 121.6(3) . .
C26 C27 H27A 119.2 . .
C20 C27 H27A 119.2 . .
C29 C28 C21 120.9(3) . .
C29 C28 H28A 119.5 . .
C21 C28 H28A 119.5 . .
C28 C29 C30 121.5(3) . .
C28 C29 H29A 119.3 . .
C30 C29 H29A 119.3 . .
C31 C30 C29 119.0(3) . .
C31 C30 H30A 120.5 . .
C29 C30 H30A 120.5 . .
C30 C31 C22 120.4(3) . .
C30 C31 H31A 119.8 . .
C22 C31 H31A 119.8 . .

loop_
_geom_bond_atom_site_label_1
_geom_bond_atom_site_label_2
_geom_bond_distance
_geom_bond_site_symmetry_2
N1 C17 1.368(4) .
N1 C18 1.383(3) .
N1 H1A 0.8800 .
N2 C17 1.337(4) .
N2 C23 1.384(4) .
C1 C6 1.391(4) .
C1 C2 1.408(4) .
C1 C17 1.463(4) .
C2 C3 1.410(4) .
C2 C7 1.446(4) .
C3 C4 1.423(4) .
C3 C10 1.433(4) .
C4 C5 1.394(4) .
C4 C13 1.439(4) .
C5 C6 1.372(4) .
C5 H5A 0.9500 .
C6 H6A 0.9500 .
C7 C8 1.342(4) .
C7 H7A 0.9500 .
C8 C9 1.413(4) .
C8 H8A 0.9500 .
C9 C14 1.392(4) .
C9 C10 1.419(4) .
C10 C11 1.419(4) .
C11 C16 1.400(5) .
C11 C12 1.418(5) .
C12 C13 1.354(5) .
C12 H12A 0.9500 .
C13 H13A 0.9500 .
C14 C15 1.375(5) .
C14 H14A 0.9500 .
C15 C16 1.383(5) .
C15 H15A 0.9500 .
C16 H16A 0.9500 .
C18 C23 1.362(4) .
C18 C19 1.430(4) .
C19 C24 1.398(4) .
C19 C20 1.417(4) .
C20 C27 1.419(4) .
C20 C21 1.465(4) .
C21 C28 1.411(4) .
C21 C22 1.414(4) .
C22 C31 1.403(4) .
C22 C23 1.439(4) .
C24 C25 1.373(4) .
C24 H24A 0.9500 .
C25 C26 1.375(5) .
C25 H25A 0.9500 .
C26 C27 1.360(4) .
C26 H26A 0.9500 .
C27 H27A 0.9500 .
C28 C29 1.367(4) .
C28 H28A 0.9500 .
C29 C30 1.398(4) .
C29 H29A 0.9500 .
C30 C31 1.377(4) .
C30 H30A 0.9500 .
C31 H31A 0.9500 .
